data_7237685
loop_
_publ_author_name
'Ehrling, Sebastian'
'Senkovska, Irena'
'Bon, Volodymyr'
'Evans, Jack D.'
'Petkov, Petko'
'Krupskaya, Yulia'
'Kataev, Vladislav'
'Wulf, Toshiki'
'Krylov, Alexander'
'Vtyurin, Alexander'
'Krylova, Svetlana'
'Adichtchev, Sergey'
'Slyusareva, Evgenia'
'Weiss, Manfred S.'
'B\"uchner, Bernd'
'Heine, Thomas'
'Kaskel, Stefan'

_publ_section_title
;
 Crystal size versus paddle wheel deformability: selective gated
 adsorption transitions of the switchable metal--organic frameworks
 DUT-8(Co) and DUT-8(Ni)
;
_journal_issue 37
_journal_name_full 'Journal of Materials Chemistry A'
_journal_page_first 21459
_journal_paper_doi 10.1039/C9TA06781G
_journal_volume 7
_journal_year 2019
_chemical_formula_sum 'C30 H24 Co2 N2 O8'
_chemical_formula_weight 658.37
_chemical_name_systematic DUT-8(Co)-heptan
_chemical_properties_physical Moisture-sensitive
_space_group_crystal_system monoclinic
_space_group_IT_number 12
_space_group_name_Hall '-C 2y'
_space_group_name_H-M_alt 'C 1 2/m 1'
_atom_sites_solution_hydrogens mixed
_audit_creation_method SHELXL-2016/4
_audit_update_record
;
2019-04-25 deposited with the CCDC.	2019-09-01 downloaded from the CCDC.
;
_cell_angle_alpha 90
_cell_angle_beta 101.77(3)
_cell_angle_gamma 90
_cell_formula_units_Z 2
_cell_length_a 18.720(4)
_cell_length_b 18.340(4)
_cell_length_c 9.4900(19)
_cell_measurement_reflns_used 652
_cell_measurement_temperature 296(2)
_cell_measurement_theta_max 22.11
_cell_measurement_theta_min 4.53
_cell_volume 3189.6(12)
_computing_structure_refinement 'SHELXL-2016/4 (Sheldrick, 2016)'
_diffrn_ambient_temperature 296(2)
_diffrn_measured_fraction_theta_full 0.905
_diffrn_measured_fraction_theta_max 0.905
_diffrn_measurement_device_type 'MX-225 CCD'
_diffrn_measurement_method '\D\f scans'
_diffrn_radiation_monochromator 'Si 111'
_diffrn_radiation_probe x-ray
_diffrn_radiation_type synchrotron
_diffrn_radiation_wavelength 0.89495
_diffrn_reflns_av_unetI/netI 0.1308
_diffrn_reflns_Laue_measured_fraction_full 0.905
_diffrn_reflns_Laue_measured_fraction_max 0.905
_diffrn_reflns_limit_h_max 22
_diffrn_reflns_limit_h_min -23
_diffrn_reflns_limit_k_max 22
_diffrn_reflns_limit_k_min -22
_diffrn_reflns_limit_l_max 10
_diffrn_reflns_limit_l_min -10
_diffrn_reflns_number 3012
_diffrn_reflns_point_group_measured_fraction_full 0.905
_diffrn_reflns_point_group_measured_fraction_max 0.905
_diffrn_reflns_theta_full 32.478
_diffrn_reflns_theta_max 33.992
_diffrn_reflns_theta_min 3.509
_diffrn_source synchrotron
_diffrn_source_type 'BESSY BL MX-14.3'
_exptl_absorpt_coefficient_mu 1.012
_exptl_crystal_colour violet
_exptl_crystal_density_diffrn 0.685
_exptl_crystal_description block
_exptl_crystal_F_000 672
_exptl_crystal_recrystallization_method 'solvent exchange'
_exptl_crystal_size_max 0.250
_exptl_crystal_size_mid 0.150
_exptl_crystal_size_min 0.150
_refine_diff_density_max 1.015
_refine_diff_density_min -1.314
_refine_diff_density_rms 0.150
_refine_ls_extinction_method none
_refine_ls_goodness_of_fit_ref 1.107
_refine_ls_hydrogen_treatment constr
_refine_ls_matrix_type full
_refine_ls_number_parameters 118
_refine_ls_number_reflns 3012
_refine_ls_number_restraints 29
_refine_ls_restrained_S_all 1.111
_refine_ls_R_factor_all 0.1012
_refine_ls_R_factor_gt 0.0956
_refine_ls_shift/su_max 0.000
_refine_ls_shift/su_mean 0.000
_refine_ls_structure_factor_coef Fsqd
_refine_ls_weighting_details 'w=1/[\s^2^(Fo^2^)+(0.1419P)^2^+6.1857P] where P=(Fo^2^+2Fc^2^)/3'
_refine_ls_weighting_scheme calc
_refine_ls_wR_factor_gt 0.2724
_refine_ls_wR_factor_ref 0.2862
_reflns_Friedel_coverage 0.000
_reflns_number_gt 2797
_reflns_number_total 3012
_reflns_threshold_expression 'I > 2\s(I)'
_cod_data_source_file c9ta06781g3.cif
_cod_data_source_block DUT-8Co_op
_cod_original_sg_symbol_H-M 'C 2/m'
_cod_database_code 7237685
_shelx_shelxl_version_number 2016/4
_shelx_space_group_comment
;
The symmetry employed for this shelxl refinement is uniquely defined
by the following loop, which should always be used as a source of
symmetry information in preference to the above space-group names.
They are only intended as comments.
;
_shelx_estimated_absorpt_t_min 0.786
_shelx_estimated_absorpt_t_max 0.863

loop_
_space_group_symop_operation_xyz
'x, y, z'
'-x, y, -z'
'x+1/2, y+1/2, z'
'-x+1/2, y+1/2, -z'
'-x, -y, -z'
'x, -y, z'
'-x+1/2, -y+1/2, -z'
'x+1/2, -y+1/2, z'

loop_
_atom_site_label
_atom_site_type_symbol
_atom_site_fract_x
_atom_site_fract_y
_atom_site_fract_z
_atom_site_U_iso_or_equiv
_atom_site_adp_type
_atom_site_occupancy
_atom_site_site_symmetry_order
_atom_site_calc_flag
_atom_site_refinement_flags_posn
_atom_site_refinement_flags_adp
_atom_site_refinement_flags_occupancy
CO1 Co 0.49302(4) 0.500000 0.35604(10) 0.0307(4) Uani 1 2 d S T P
N1 N 0.4985(3) 0.500000 0.1361(8) 0.0410(15) Uani 1 2 d DS T P
O1 O 0.4288(2) 0.4224(2) 0.5891(5) 0.0491(10) Uani 1 1 d . . .
O2 O 0.4146(2) 0.4229(2) 0.3474(5) 0.0488(10) Uani 1 1 d . . .
C1 C 0.3991(3) 0.4012(3) 0.4652(6) 0.0436(12) Uani 1 1 d . . .
C2 C 0.3399(3) 0.3449(3) 0.4543(7) 0.0492(14) Uani 1 1 d . . .
C3 C 0.3270(3) 0.3118(3) 0.5747(7) 0.0539(15) Uani 1 1 d . . .
H3A H 0.355912 0.323810 0.663557 0.065 Uiso 1 1 calc R U .
C4 C 0.2709(3) 0.2597(3) 0.5685(7) 0.0540(15) Uani 1 1 d . . .
C5 C 0.2565(4) 0.2252(4) 0.6920(8) 0.074(2) Uani 1 1 d . . .
H5A H 0.284420 0.237191 0.781731 0.089 Uiso 1 1 calc R U .
C6 C 0.2025(4) 0.1746(4) 0.6829(8) 0.072(2) Uani 1 1 d . . .
H6A H 0.193279 0.152888 0.765956 0.087 Uiso 1 1 calc R U .
C7 C 0.4249(7) 0.500000 0.0456(16) 0.079(5) Uani 0.5 2 d DS TU P
H7A H 0.399050 0.542360 0.067440 0.095 Uiso 0.25 1 d R U P
H7B H 0.399050 0.457640 0.067440 0.095 Uiso 0.25 1 d R U P
C8 C 0.5360(11) 0.4345(9) 0.0980(14) 0.085(5) Uani 0.5 1 d D U P
H8A H 0.511165 0.391863 0.121711 0.102 Uiso 0.5 1 d R U P
H8B H 0.585195 0.433143 0.152321 0.102 Uiso 0.5 1 d R U P
C9 C 0.5731(9) 0.500000 0.114(2) 0.099(7) Uani 0.5 2 d DS TU P
H9A H 0.598100 0.457680 0.159258 0.119 Uiso 0.25 1 d R U P
H9B H 0.598100 0.542320 0.159258 0.119 Uiso 0.25 1 d R U P
C10 C 0.4648(12) 0.4345(9) 0.0637(15) 0.086(4) Uani 0.5 1 d D U P
H10A H 0.415367 0.431498 0.076506 0.104 Uiso 0.5 1 d R U P
H10B H 0.490447 0.392218 0.107576 0.104 Uiso 0.5 1 d R U P

loop_
_atom_site_aniso_label
_atom_site_aniso_U_11
_atom_site_aniso_U_22
_atom_site_aniso_U_33
_atom_site_aniso_U_23
_atom_site_aniso_U_13
_atom_site_aniso_U_12
CO1 0.0351(5) 0.0297(5) 0.0287(6) 0.000 0.0101(4) 0.000
N1 0.041(3) 0.032(3) 0.052(4) 0.000 0.014(3) 0.000
O1 0.057(2) 0.0457(19) 0.045(3) -0.0031(16) 0.0106(17) -0.0205(17)
O2 0.054(2) 0.0454(19) 0.048(3) 0.0028(17) 0.0132(18) -0.0162(16)
C1 0.046(3) 0.043(3) 0.042(3) 0.002(2) 0.010(2) -0.013(2)
C2 0.054(3) 0.053(3) 0.040(3) -0.002(2) 0.008(2) -0.025(2)
C3 0.061(3) 0.060(3) 0.041(4) -0.003(3) 0.012(3) -0.029(3)
C4 0.062(3) 0.058(3) 0.042(4) -0.004(3) 0.008(3) -0.027(3)
C5 0.086(5) 0.094(5) 0.040(4) -0.001(3) 0.007(3) -0.055(4)
C6 0.088(5) 0.088(5) 0.038(4) 0.000(3) 0.008(3) -0.048(4)
C7 0.033(7) 0.177(16) 0.026(10) 0.000 0.002(6) 0.000
C8 0.146(10) 0.087(9) 0.029(8) 0.001(6) 0.032(7) 0.078(8)
C9 0.059(10) 0.195(18) 0.043(13) 0.000 0.008(9) 0.000
C10 0.155(10) 0.082(9) 0.029(8) -0.036(7) 0.035(8) -0.046(7)

loop_
_atom_type_symbol
_atom_type_description
_atom_type_scat_dispersion_real
_atom_type_scat_dispersion_imag
_atom_type_scat_source
C C 0.0060 0.0030 'International Tables Vol C Tables 4.2.6.8 and 6.1.1.4'
H H 0.0000 0.0000 'International Tables Vol C Tables 4.2.6.8 and 6.1.1.4'
N N 0.0110 0.0060 'International Tables Vol C Tables 4.2.6.8 and 6.1.1.4'
O O 0.0180 0.0100 'International Tables Vol C Tables 4.2.6.8 and 6.1.1.4'
Co Co 0.3030 1.4690 'International Tables Vol C Tables 4.2.6.8 and 6.1.1.4'

loop_
_geom_angle_atom_site_label_1
_geom_angle_atom_site_label_2
_geom_angle_atom_site_label_3
_geom_angle
_geom_angle_site_symmetry_1
_geom_angle_site_symmetry_3
O2 CO1 O2 88.4(3) . 6_565
O2 CO1 O1 167.55(18) . 5_666
O2 CO1 O1 90.0(2) 6_565 5_666
O2 CO1 O1 90.0(2) . 2_656
O2 CO1 O1 167.55(18) 6_565 2_656
O1 CO1 O1 88.9(3) 5_666 2_656
O2 CO1 N1 98.10(18) . .
O2 CO1 N1 98.10(18) 6_565 .
O1 CO1 N1 94.34(17) 5_666 .
O1 CO1 N1 94.34(17) 2_656 .
O2 CO1 CO1 87.74(14) . 5_666
O2 CO1 CO1 87.74(13) 6_565 5_666
O1 CO1 CO1 79.86(13) 5_666 5_666
O1 CO1 CO1 79.86(13) 2_656 5_666
N1 CO1 CO1 171.81(16) . 5_666
C9 N1 C10 105.5(10) . 6_565
C9 N1 C10 105.5(10) . .
C10 N1 C10 110.6(18) 6_565 .
C9 N1 C7 137.0(9) . .
C10 N1 C7 57.4(10) 6_565 .
C10 N1 C7 57.4(10) . .
C9 N1 C8 56.3(10) . .
C10 N1 C8 137.4(8) 6_565 .
C10 N1 C8 52.8(11) . .
C7 N1 C8 107.1(9) . .
C9 N1 C8 56.3(10) . 6_565
C10 N1 C8 52.8(11) 6_565 6_565
C10 N1 C8 137.4(8) . 6_565
C7 N1 C8 107.1(9) . 6_565
C8 N1 C8 109.3(18) . 6_565
C9 N1 CO1 112.5(8) . .
C10 N1 CO1 111.2(6) 6_565 .
C10 N1 CO1 111.2(6) . .
C7 N1 CO1 110.5(7) . .
C8 N1 CO1 111.4(6) . .
C8 N1 CO1 111.4(6) 6_565 .
C1 O1 CO1 128.0(4) . 5_666
C1 O2 CO1 118.4(4) . .
O1 C1 O2 126.0(5) . .
O1 C1 C2 117.2(5) . .
O2 C1 C2 116.8(5) . .
C3 C2 C6 119.7(5) . 7_556
C3 C2 C1 120.3(5) . .
C6 C2 C1 120.1(5) 7_556 .
C2 C3 C4 121.7(5) . .
C2 C3 H3A 119.2 . .
C4 C3 H3A 119.2 . .
C5 C4 C3 122.5(6) . .
C5 C4 C4 119.1(6) . 7_556
C3 C4 C4 118.3(7) . 7_556
C6 C5 C4 121.3(6) . .
C6 C5 H5A 119.3 . .
C4 C5 H5A 119.3 . .
C5 C6 C2 119.8(6) . 7_556
C5 C6 H6A 120.1 . .
C2 C6 H6A 120.1 7_556 .
C10 C7 C10 117.3(16) . 6_565
C10 C7 N1 61.1(8) . .
C10 C7 N1 61.1(8) 6_565 .
C10 C7 C9 90.1(10) . 5_665
C10 C7 C9 90.1(10) 6_565 5_665
N1 C7 C9 111.8(12) . 5_665
C10 C7 H7A 160.6 . .
C10 C7 H7A 64.0 6_565 .
N1 C7 H7A 109.2 . .
C9 C7 H7A 109.3 5_665 .
C10 C7 H7B 64.0 . .
C10 C7 H7B 160.6 6_565 .
N1 C7 H7B 109.2 . .
C9 C7 H7B 109.3 5_665 .
H7A C7 H7B 108.0 . .
C10 C7 H10A 41.2 . .
C10 C7 H10A 152.2 6_565 .
N1 C7 H10A 91.4 . .
C9 C7 H10A 104.7 5_665 .
H7A C7 H10A 129.0 . .
H7B C7 H10A 22.8 . .
C10 C8 C9 119.6(12) . .
C10 C8 N1 63.2(8) . .
C9 C8 N1 61.1(8) . .
C10 C8 C10 87.1(16) . 2_655
C9 C8 C10 90.9(17) . 2_655
N1 C8 C10 109.8(10) . 2_655
C10 C8 H8A 62.6 . .
C9 C8 H8A 160.0 . .
N1 C8 H8A 109.3 . .
C10 C8 H8A 109.1 2_655 .
C10 C8 H8B 162.4 . .
C9 C8 H8B 63.7 . .
N1 C8 H8B 110.1 . .
C10 C8 H8B 110.5 2_655 .
H8A C8 H8B 108.0 . .
C10 C8 H9A 155.9 . .
C9 C8 H9A 42.3 . .
N1 C8 H9A 93.1 . .
C10 C8 H9A 106.3 2_655 .
H8A C8 H9A 127.6 . .
H8B C8 H9A 21.4 . .
C10 C8 H10B 45.3 . .
C9 C8 H10B 157.9 . .
N1 C8 H10B 97.5 . .
C10 C8 H10B 102.6 2_655 .
H8A C8 H10B 17.4 . .
H8B C8 H10B 125.1 . .
H9A C8 H10B 143.5 . .
C8 C9 C8 120.9(17) . 6_565
C8 C9 N1 62.6(8) . .
C8 C9 N1 62.6(8) 6_565 .
C8 C9 C7 90.1(10) . 5_665
C8 C9 C7 90.1(10) 6_565 5_665
N1 C9 C7 111.1(13) . 5_665
C8 C9 H8B 42.0 . .
C8 C9 H8B 156.6 6_565 .
N1 C9 H8B 94.6 . .
C7 C9 H8B 103.9 5_665 .
C8 C9 H9A 62.3 . .
C8 C9 H9A 160.4 6_565 .
N1 C9 H9A 109.4 . .
C7 C9 H9A 109.4 5_665 .
H8B C9 H9A 20.3 . .
C8 C9 H9B 160.4 . .
C8 C9 H9B 62.3 6_565 .
N1 C9 H9B 109.4 . .
C7 C9 H9B 109.4 5_665 .
H8B C9 H9B 127.2 . .
H9A C9 H9B 107.9 . .
C8 C10 C7 121.3(12) . .
C8 C10 N1 64.0(8) . .
C7 C10 N1 61.5(8) . .
C8 C10 C8 92.9(16) . 2_655
C7 C10 C8 88.9(16) . 2_655
N1 C10 C8 112.7(11) . 2_655
C8 C10 C10 51.3(11) . 2_655
C7 C10 C10 109.4(10) . 2_655
N1 C10 C10 90.6(12) . 2_655
C8 C10 C10 41.6(9) 2_655 2_655
C8 C10 H7B 155.5 . .
C7 C10 H7B 41.2 . .
N1 C10 H7B 92.2 . .
C8 C10 H7B 102.1 2_655 .
C10 C10 H7B 140.3 2_655 .
C8 C10 H8A 44.7 . .
C7 C10 H8A 156.7 . .
N1 C10 H8A 96.7 . .
C8 C10 H8A 108.4 2_655 .
C10 C10 H8A 76.8 2_655 .
H7B C10 H8A 141.8 . .
C8 C10 H10A 158.5 . .
C7 C10 H10A 64.0 . .
N1 C10 H10A 108.8 . .
C8 C10 H10A 108.3 2_655 .
C10 C10 H10A 149.8 2_655 .
H7B C10 H10A 22.8 . .
H8A C10 H10A 121.7 . .
C8 C10 H10B 59.9 . .
C7 C10 H10B 161.4 . .
N1 C10 H10B 109.3 . .
C8 C10 H10B 109.7 2_655 .
C10 C10 H10B 85.9 2_655 .
H7B C10 H10B 129.7 . .
H8A C10 H10B 15.4 . .
H10A C10 H10B 108.0 . .

loop_
_geom_bond_atom_site_label_1
_geom_bond_atom_site_label_2
_geom_bond_distance
_geom_bond_site_symmetry_2
CO1 O2 2.027(3) .
CO1 O2 2.027(3) 6_565
CO1 O1 2.031(3) 5_666
CO1 O1 2.031(3) 2_656
CO1 N1 2.110(7) .
CO1 CO1 2.691(2) 5_666
N1 C9 1.453(15) .
N1 C10 1.462(11) 6_565
N1 C10 1.462(11) .
N1 C7 1.467(13) .
N1 C8 1.472(10) .
N1 C8 1.472(10) 6_565
O1 C1 1.256(7) .
O1 CO1 2.031(3) 5_666
O2 C1 1.274(7) .
C1 C2 1.502(6) .
C2 C3 1.359(8) .
C2 C6 1.425(8) 7_556
C3 C4 1.413(7) .
C3 H3A 0.9300 .
C4 C5 1.405(10) .
C4 C4 1.420(11) 7_556
C5 C6 1.363(8) .
C5 H5A 0.9300 .
C6 C2 1.425(8) 7_556
C6 H6A 0.9300 .
C7 C10 1.41(2) .
C7 C10 1.41(2) 6_565
C7 C9 1.527(17) 5_665
C7 H7A 0.9600 .
C7 H7B 0.9600 .
C7 H10A 1.3106 .
C8 C10 1.30(3) .
C8 C9 1.38(2) .
C8 C10 1.532(14) 2_655
C8 H8A 0.9599 .
C8 H8B 0.9601 .
C8 H9A 1.2629 .
C8 H10B 1.1698 .
C9 C8 1.38(2) 6_565
C9 C7 1.527(17) 5_665
C9 H8B 1.2849 .
C9 H9A 0.9599 .
C9 H9B 0.9599 .
C10 C8 1.532(14) 2_655
C10 C10 1.96(4) 2_655
C10 H7B 1.3103 .
C10 H8A 1.2125 .
C10 H10A 0.9599 .
C10 H10B 0.9600 .
